data_1530688
loop_
_publ_author_name
'Martinot, Theodore A.'
'Austad, Brian C.'
'C\^ot\'e, Alexandre'
'Depew, Kristopher M.'
'Genov, Daniel'
'Grenier, Louis'
'Helble, Joseph'
'Lescarbeau, Andre'
'Nair, Somarajan'
'Trudeau, Martin'
'White, Priscilla'
'Yu, Lin-Chen'

_publ_section_title
;
 A Design of Experiments Approach to a Robust Final Deprotection and
 Reactive Crystallization of IPI-926, A Novel Hedgehog Pathway Inhibitor
;
_journal_issue 11
_journal_name_full 'Organic Process Research &amp; Development'
_journal_page_first 1693
_journal_paper_doi 10.1021/acs.oprd.5b00214
_journal_volume 19
_journal_year 2015
_chemical_absolute_configuration ad
_chemical_formula_moiety 'C36 H53 N3 O4 S1'
_chemical_formula_sum 'C36 H53 N3 O4 S'
_chemical_formula_weight 623.91
_space_group_IT_number 3
_symmetry_cell_setting monoclinic
_symmetry_space_group_name_Hall 'P 2y'
_symmetry_space_group_name_H-M 'P 1 2 1'
_atom_type_scat_source 'International Tables for Crystallography (Vol C)'
_cell_angle_alpha 90.00
_cell_angle_beta 112.422(4)
_cell_angle_gamma 90.00
_cell_formula_units_Z 4
_cell_length_a 20.4743(12)
_cell_length_b 8.7109(6)
_cell_length_c 22.4995(14)
_cell_measurement_reflns_used 49808
_cell_measurement_temperature 150.00(2)
_cell_measurement_theta_max 66
_cell_measurement_theta_min 7
_cell_volume 3709.4(4)
_computing_cell_refinement 'DENZO/SCALEPACK (Otwinowski & Minor, 1996)'
_computing_data_collection 'Collect (Nonius, 1998)'
_computing_data_reduction 'DENZO/SCALEPACK (Otwinowski & Minor, 1996)'
_computing_molecular_graphics
;
    ORTEP (Johnson, 1976)
    PLATON (Spek, 1997)
;
_computing_publication_material 'SHELX97(Sheldrick, 2008) and local programs'
_computing_structure_refinement 'SHELX97 (Sheldrick, 2008)'
_computing_structure_solution
;
 Direct methods (SIR2004, Burla et al., 2005)
;
_diffrn_ambient_temperature 150.00(2)
_diffrn_measured_fraction_theta_full 0.9910
_diffrn_measured_fraction_theta_max 0.9910
_diffrn_measurement_device_type Nonius_KappaCCD
_diffrn_measurement_method \w
_diffrn_radiation_monochromator 'graphite 002'
_diffrn_radiation_type CU-K\a
_diffrn_radiation_wavelength 1.54184
_diffrn_reflns_av_R_equivalents 0.1110
_diffrn_reflns_av_sigmaI/netI 0.1423
_diffrn_reflns_limit_h_max 23
_diffrn_reflns_limit_h_min -24
_diffrn_reflns_limit_k_max 10
_diffrn_reflns_limit_k_min -9
_diffrn_reflns_limit_l_max 26
_diffrn_reflns_limit_l_min -26
_diffrn_reflns_number 49808
_diffrn_reflns_theta_full 60.0
_diffrn_reflns_theta_max 66.65
_diffrn_reflns_theta_min 6.63
_diffrn_standards_number 0
_exptl_absorpt_coefficient_mu 1.042
_exptl_absorpt_correction_T_max 0.9896
_exptl_absorpt_correction_T_min 0.7920
_exptl_absorpt_correction_type multi-scan
_exptl_absorpt_process_details 'SCALEPACK (Otwinowski & Minor, 1997)'
_exptl_crystal_colour colorless
_exptl_crystal_density_diffrn 1.117
_exptl_crystal_density_method 'not measured'
_exptl_crystal_description needle
_exptl_crystal_F_000 1352
_exptl_crystal_size_max 0.20
_exptl_crystal_size_mid 0.10
_exptl_crystal_size_min 0.01
_platon_squeeze_details '                                                                       '
_refine_diff_density_max 0.98
_refine_diff_density_min -0.55
_refine_ls_abs_structure_details 'Flack H. D. (1983), Acta Cryst. A39, 876-881'
_refine_ls_abs_structure_Flack 0.02(3)
_refine_ls_d_res_high 0.89
_refine_ls_extinction_coef 0.26E-02
_refine_ls_extinction_method 'SHELXL97 (Sheldrick 2008)'
_refine_ls_goodness_of_fit_ref 1.002
_refine_ls_hydrogen_treatment constr
_refine_ls_matrix_type full
_refine_ls_number_parameters 798
_refine_ls_number_reflns 10790
_refine_ls_number_restraints 1
_refine_ls_R_factor_all 0.161
_refine_ls_R_factor_gt 0.099
_refine_ls_shift/su_max 0.000
_refine_ls_structure_factor_coef Fsqd
_refine_ls_weighting_details '1/[\s^2^(Fo^2^)+(0.1650P)^2^+0.0000P] where P=(Fo^2^+2Fc^2^)/3  '
_refine_ls_weighting_scheme calc
_refine_ls_wR_factor_gt 0.235
_refine_ls_wR_factor_ref 0.285
_reflns_Friedel_coverage 1.0000
_reflns_number_gt 5687
_reflns_number_total 10790
_reflns_threshold_expression >2.0\s(I)
_cod_data_source_file op5b00214_si_004.cif
_cod_data_source_block 224792
_cod_depositor_comments
;
The following automatic conversions were performed:

'_refine_ls_weighting_scheme' value 'calc ' changed to 'calc'
according to
/usr/data/users/saulius/crontab/automatic-downloads/rss-feeds/ACS/lib/dictionaries/cif_core.dic
dictionary named 'cif_core.dic' version 2.4.2 from 2011-04-26.

Automatic conversion script
Id: cif_fix_values 3271 2015-04-21 07:52:19Z andrius 

 Adding full bibliography for 1530688--1530690.cif.

The following automatic conversions were performed:

data name '_exptl_absorpt__process_details' was replaced with
'_exptl_absorpt_process_details' as specified in the replacement file
'data/replacement-values/replacement_tags.lst'.

Automatic conversion script
Id: cif_correct_tags 9268 2022-04-12 08:56:07Z antanas 
;
_cod_original_formula_sum 'C36 H53 N3 O4 S1'
_cod_database_code 1530688

loop_
_symmetry_equiv_pos_as_xyz
'x, y, z'
'-x, y, -z'

loop_
_atom_site_label
_atom_site_fract_x
_atom_site_fract_y
_atom_site_fract_z
_atom_site_U_iso_or_equiv
_atom_site_adp_type
_atom_site_occupancy
_atom_site_symmetry_multiplicity
_atom_site_calc_flag
_atom_site_refinement_flags
S140 0.11491(11) 0.8396(3) 0.35139(11) 0.0540(6) Uani 1 1 d .
S240 0.09656(10) 0.5886(2) -0.24550(10) 0.0519(6) Uani 1 1 d .
O121 0.6838(3) 1.2094(7) 0.4170(2) 0.0534(15) Uani 1 1 d .
O131 0.7806(3) 1.1682(6) 0.6523(2) 0.0488(14) Uani 1 1 d .
O141 0.0956(3) 0.6803(6) 0.3470(3) 0.0593(16) Uani 1 1 d .
O142 0.1070(3) 0.9334(7) 0.4016(3) 0.0683(18) Uani 1 1 d .
O221 0.7012(3) 1.0045(7) -0.0373(3) 0.0591(16) Uani 1 1 d .
O231 0.7886(3) 0.9231(7) 0.1926(2) 0.0553(15) Uani 1 1 d .
O241 0.0773(3) 0.4285(6) -0.2565(3) 0.0569(16) Uani 1 1 d .
O242 0.0631(3) 0.6772(7) -0.2109(3) 0.0663(17) Uani 1 1 d .
N112 0.7994(3) 1.3213(8) 0.5773(3) 0.0457(17) Uani 1 1 d .
N132 0.8530(3) 1.3791(8) 0.6873(3) 0.0536(19) Uani 1 1 d .
N139 0.19658(18) 0.8511(4) 0.36152(17) 0.0498(18) Uani 1 1 d .
N229 0.79726(18) 1.1160(4) 0.12825(17) 0.0520(18) Uani 1 1 d R
N232 0.84854(18) 1.1410(4) 0.23929(17) 0.0530(19) Uani 1 1 d R
N239 0.1799(3) 0.5999(8) -0.2044(3) 0.0490(18) Uani 1 1 d .
C11 0.3184(4) 0.5843(9) 0.3157(4) 0.052(2) Uani 1 1 d .
C12 0.2850(4) 0.6615(10) 0.3606(4) 0.053(2) Uani 1 1 d .
C13 0.2241(4) 0.7621(9) 0.3175(4) 0.043(2) Uani 1 1 d .
C14 0.2471(4) 0.8783(10) 0.2792(4) 0.048(2) Uani 1 1 d .
C15 0.2857(4) 0.8059(9) 0.2384(4) 0.048(2) Uani 1 1 d .
C16 0.3100(4) 0.9333(10) 0.2057(4) 0.055(2) Uani 1 1 d .
C17 0.3725(4) 1.0273(9) 0.2537(4) 0.049(2) Uani 1 1 d .
C18 0.4322(4) 0.9163(10) 0.2912(4) 0.051(2) Uani 1 1 d .
C19 0.4054(4) 0.7949(9) 0.3254(4) 0.048(2) Uani 1 1 d .
C21 0.3402(4) 0.3721(10) -0.2052(4) 0.056(2) Uani 1 1 d .
C22 0.2862(4) 0.4371(9) -0.1784(4) 0.052(2) Uani 1 1 d .
C23 0.2314(4) 0.5316(9) -0.2306(4) 0.047(2) Uani 1 1 d .
C24 0.2664(4) 0.6557(11) -0.2536(4) 0.055(2) Uani 1 1 d .
C25 0.3254(4) 0.6024(11) -0.2757(4) 0.055(2) Uani 1 1 d .
C26 0.3592(4) 0.7450(10) -0.2928(4) 0.048(2) Uani 1 1 d .
C27 0.4051(4) 0.8374(11) -0.2349(4) 0.055(2) Uani 1 1 d .
C28 0.4611(4) 0.7286(9) -0.1911(4) 0.047(2) Uani 1 1 d .
C29 0.4280(4) 0.5948(10) -0.1704(4) 0.047(2) Uani 1 1 d .
C110 0.3465(4) 0.6931(9) 0.2792(4) 0.0404(19) Uani 1 1 d .
C111 0.4726(4) 0.7227(9) 0.3731(4) 0.057(2) Uani 1 1 d .
C112 0.5222(4) 0.8618(9) 0.3915(4) 0.046(2) Uani 1 1 d .
C113 0.4977(4) 0.9699(10) 0.3460(4) 0.047(2) Uani 1 1 d .
C114 0.5274(4) 1.1298(10) 0.3489(4) 0.057(3) Uani 1 1 d .
C115 0.5656(4) 1.1922(11) 0.4176(4) 0.059(3) Uani 1 1 d .
C116 0.6421(4) 1.1361(9) 0.4504(4) 0.048(2) Uani 1 1 d .
C117 0.6480(4) 0.9618(10) 0.4363(4) 0.055(2) Uani 1 1 d .
C118 0.5933(4) 0.8559(9) 0.4488(4) 0.048(2) Uani 1 1 d .
C119 0.6210(5) 0.6923(9) 0.4617(4) 0.065(3) Uani 1 1 d .
C120 0.3696(4) 0.5991(10) 0.2347(4) 0.060(2) Uani 1 1 d .
C122 0.7309(4) 1.3165(11) 0.4625(4) 0.056(2) Uani 1 1 d .
C123 0.7528(4) 1.2248(9) 0.5252(3) 0.043(2) Uani 1 1 d .
C124 0.6792(4) 1.1733(10) 0.5226(4) 0.045(2) Uani 1 1 d .
C125 0.6434(4) 1.2908(10) 0.5506(4) 0.054(2) Uani 1 1 d .
C126 0.7913(4) 1.3638(11) 0.4460(4) 0.060(2) Uani 1 1 d .
C127 0.8394(4) 1.4619(10) 0.5009(4) 0.055(2) Uani 1 1 d .
C128 0.8618(4) 1.3722(10) 0.5629(4) 0.053(2) Uani 1 1 d .
C130 0.9068(5) 1.5114(13) 0.4903(4) 0.077(3) Uani 1 1 d .
C131 0.8085(4) 1.2806(9) 0.6389(4) 0.045(2) Uani 1 1 d .
C133 0.8656(4) 1.3681(10) 0.7526(4) 0.050(2) Uani 1 1 d .
C134 0.8268(5) 1.2918(11) 0.7793(5) 0.070(3) Uani 1 1 d .
C135 0.8405(7) 1.2906(15) 0.8455(5) 0.112(4) Uani 1 1 d .
C136 0.8946(10) 1.4001(19) 0.8817(6) 0.159(7) Uani 1 1 d .
C137 0.9341(8) 1.4791(16) 0.8578(5) 0.126(6) Uani 1 1 d .
C138 0.9201(5) 1.4630(13) 0.7928(4) 0.078(3) Uani 1 1 d .
C141 0.0660(4) 0.9215(11) 0.2773(4) 0.070(3) Uani 1 1 d .
C210 0.3791(4) 0.4988(9) -0.2272(4) 0.043(2) Uani 1 1 d .
C211 0.4891(4) 0.5256(10) -0.1147(4) 0.056(2) Uani 1 1 d .
C212 0.5367(4) 0.6642(10) -0.0855(4) 0.052(2) Uani 1 1 d .
C213 0.5164(4) 0.7795(10) -0.1280(4) 0.046(2) Uani 1 1 d .
C214 0.5456(4) 0.9410(10) -0.1168(4) 0.051(2) Uani 1 1 d .
C215 0.5796(4) 0.9871(10) -0.0467(4) 0.050(2) Uani 1 1 d .
C216 0.6549(4) 0.9235(9) -0.0121(4) 0.045(2) Uani 1 1 d .
C217 0.6602(4) 0.7564(10) -0.0263(4) 0.051(2) Uani 1 1 d .
C218 0.6017(4) 0.6470(10) -0.0228(4) 0.053(2) Uani 1 1 d .
C219 0.6279(5) 0.4835(10) -0.0120(5) 0.072(3) Uani 1 1 d .
C220 0.4228(4) 0.4121(12) -0.2590(4) 0.067(3) Uani 1 1 d .
C222 0.7398(5) 1.1104(11) 0.0104(4) 0.061(3) Uani 1 1 d .
C223 0.7592(4) 1.0187(10) 0.0713(4) 0.052(2) Uani 1 1 d .
C224 0.6863(4) 0.9514(10) 0.0623(4) 0.049(2) Uani 1 1 d .
C225 0.6456(4) 1.0562(11) 0.0908(4) 0.062(3) Uani 1 1 d .
C226 0.7977(6) 1.1831(18) 0.0009(5) 0.114(5) Uani 1 1 d .
C227 0.8316(10) 1.290(3) 0.0590(5) 0.239(14) Uani 1 1 d .
C228 0.8499(5) 1.2223(12) 0.1179(5) 0.077(3) Uani 1 1 d .
C230 0.8957(9) 1.391(4) 0.0550(8) 0.289(18) Uani 1 1 d .
C231 0.8117(4) 1.0529(11) 0.1866(4) 0.052(2) Uani 1 1 d .
C233 0.8628(4) 1.0882(10) 0.3025(4) 0.054(2) Uani 1 1 d .
C234 0.8110(5) 1.0281(11) 0.3209(4) 0.059(2) Uani 1 1 d .
C235 0.8279(4) 0.9817(11) 0.3836(4) 0.059(3) Uani 1 1 d .
C236 0.8973(5) 0.9980(12) 0.4288(5) 0.074(3) Uani 1 1 d .
C237 0.9484(5) 1.0638(12) 0.4113(4) 0.067(3) Uani 1 1 d .
C238 0.9317(4) 1.1092(10) 0.3499(4) 0.057(2) Uani 1 1 d .
C241 0.0773(4) 0.6725(10) -0.3203(3) 0.053(2) Uani 1 1 d .
H13 0.1857 0.6959 0.2876 0.051 Uiso 1 1 calc R
H15 0.2500 0.7436 0.2038 0.058 Uiso 1 1 calc R
H18 0.4476 0.8623 0.2594 0.061 Uiso 1 1 calc R
H19 0.3837 0.8525 0.3516 0.057 Uiso 1 1 calc R
H23 0.2050 0.4628 -0.2675 0.057 Uiso 1 1 calc R
H25 0.3025 0.5417 -0.3161 0.067 Uiso 1 1 calc R
H28 0.4869 0.6854 -0.2172 0.057 Uiso 1 1 calc R
H29 0.3964 0.6417 -0.1507 0.056 Uiso 1 1 calc R
H118 0.5862 0.8944 0.4878 0.057 Uiso 1 1 calc R
H11A 0.3576 0.5168 0.3423 0.063 Uiso 1 1 calc R
H11B 0.2822 0.5183 0.2843 0.063 Uiso 1 1 calc R
H11C 0.4906 0.6410 0.3528 0.068 Uiso 1 1 calc R
H11D 0.4652 0.6800 0.4108 0.068 Uiso 1 1 calc R
H11E 0.4883 1.2005 0.3250 0.069 Uiso 1 1 calc R
H11F 0.5610 1.1295 0.3268 0.069 Uiso 1 1 calc R
H11G 0.5656 1.3058 0.4159 0.071 Uiso 1 1 calc R
H11H 0.5388 1.1612 0.4441 0.071 Uiso 1 1 calc R
H11I 0.6423 0.9505 0.3908 0.066 Uiso 1 1 calc R
H11J 0.6961 0.9260 0.4633 0.066 Uiso 1 1 calc R
H11K 0.5888 0.6297 0.4745 0.097 Uiso 1 1 calc R
H11L 0.6680 0.6922 0.4963 0.097 Uiso 1 1 calc R
H11M 0.6241 0.6493 0.4226 0.097 Uiso 1 1 calc R
H122 0.7038 1.4094 0.4656 0.067 Uiso 1 1 calc R
H123 0.7797 1.1319 0.5214 0.052 Uiso 1 1 calc R
H124 0.6851 1.0756 0.5475 0.054 Uiso 1 1 calc R
H127 0.8131 1.5556 0.5047 0.066 Uiso 1 1 calc R
H12A 0.2672 0.5822 0.3822 0.063 Uiso 1 1 calc R
H12B 0.3206 0.7247 0.3939 0.063 Uiso 1 1 calc R
H12C 0.4018 0.5181 0.2592 0.090 Uiso 1 1 calc R
H12D 0.3938 0.6653 0.2144 0.090 Uiso 1 1 calc R
H12E 0.3281 0.5525 0.2015 0.090 Uiso 1 1 calc R
H12F 0.6413 1.3902 0.5295 0.080 Uiso 1 1 calc R
H12G 0.6705 1.3013 0.5968 0.080 Uiso 1 1 calc R
H12H 0.5954 1.2563 0.5432 0.080 Uiso 1 1 calc R
H12I 0.7745 1.4232 0.4054 0.072 Uiso 1 1 calc R
H12J 0.8171 1.2723 0.4404 0.072 Uiso 1 1 calc R
H12K 0.8892 1.2811 0.5598 0.063 Uiso 1 1 calc R
H12L 0.8929 1.4371 0.5986 0.063 Uiso 1 1 calc R
H132 0.8349 1.4760 0.6753 0.064 Uiso 1 1 d R
H134 0.7875 1.2346 0.7516 0.084 Uiso 1 1 calc R
H135 0.8168 1.2252 0.8645 0.134 Uiso 1 1 calc R
H136 0.9021 1.4160 0.9256 0.191 Uiso 1 1 calc R
H137 0.9708 1.5447 0.8842 0.151 Uiso 1 1 calc R
H138 0.9483 1.5179 0.7748 0.093 Uiso 1 1 calc R
H139 0.2065 0.9531 0.3584 0.060 Uiso 1 1 d R
H13A 0.9339 1.5836 0.5242 0.115 Uiso 1 1 calc R
H13B 0.8934 1.5612 0.4483 0.115 Uiso 1 1 calc R
H13C 0.9358 1.4208 0.4918 0.115 Uiso 1 1 calc R
H14A 0.2789 0.9539 0.3092 0.058 Uiso 1 1 calc R
H14B 0.2049 0.9342 0.2502 0.058 Uiso 1 1 calc R
H14C 0.0159 0.9225 0.2709 0.106 Uiso 1 1 calc R
H14D 0.0723 0.8613 0.2431 0.106 Uiso 1 1 calc R
H14E 0.0822 1.0269 0.2762 0.106 Uiso 1 1 calc R
H16A 0.2698 1.0033 0.1839 0.066 Uiso 1 1 calc R
H16B 0.3247 0.8880 0.1724 0.066 Uiso 1 1 calc R
H17A 0.3897 1.1025 0.2300 0.059 Uiso 1 1 calc R
H17B 0.3567 1.0843 0.2839 0.059 Uiso 1 1 calc R
H218 0.5887 0.6792 0.0139 0.064 Uiso 1 1 calc R
H21A 0.3756 0.3092 -0.1715 0.067 Uiso 1 1 calc R
H21B 0.3151 0.3041 -0.2421 0.067 Uiso 1 1 calc R
H21C 0.5142 0.4475 -0.1301 0.067 Uiso 1 1 calc R
H21D 0.4725 0.4777 -0.0831 0.067 Uiso 1 1 calc R
H21E 0.5068 1.0137 -0.1391 0.061 Uiso 1 1 calc R
H21F 0.5811 0.9510 -0.1366 0.061 Uiso 1 1 calc R
H21G 0.5496 0.9505 -0.0240 0.060 Uiso 1 1 calc R
H21H 0.5814 1.1005 -0.0439 0.060 Uiso 1 1 calc R
H21I 0.7064 0.7180 0.0042 0.062 Uiso 1 1 calc R
H21J 0.6607 0.7485 -0.0700 0.062 Uiso 1 1 calc R
H21K 0.6289 0.4418 -0.0521 0.108 Uiso 1 1 calc R
H21L 0.5961 0.4215 0.0016 0.108 Uiso 1 1 calc R
H21M 0.6756 0.4810 0.0214 0.108 Uiso 1 1 calc R
H222 0.7064 1.1929 0.0116 0.073 Uiso 1 1 calc R
H223 0.7910 0.9327 0.0700 0.063 Uiso 1 1 calc R
H224 0.6935 0.8497 0.0846 0.059 Uiso 1 1 calc R
H227 0.7940 1.3663 0.0563 0.287 Uiso 1 1 calc R
H22A 0.2629 0.3518 -0.1651 0.063 Uiso 1 1 calc R
H22B 0.3109 0.5022 -0.1403 0.063 Uiso 1 1 calc R
H22C 0.3910 0.3556 -0.2966 0.101 Uiso 1 1 calc R
H22D 0.4548 0.3399 -0.2281 0.101 Uiso 1 1 calc R
H22E 0.4506 0.4858 -0.2726 0.101 Uiso 1 1 calc R
H22F 0.6696 1.0586 0.1377 0.093 Uiso 1 1 calc R
H22G 0.5975 1.0168 0.0793 0.093 Uiso 1 1 calc R
H22H 0.6436 1.1602 0.0736 0.093 Uiso 1 1 calc R
H22I 0.7809 1.2425 -0.0397 0.137 Uiso 1 1 calc R
H22J 0.8323 1.1056 -0.0010 0.137 Uiso 1 1 calc R
H22K 0.8609 1.3048 0.1505 0.092 Uiso 1 1 calc R
H22L 0.8940 1.1638 0.1266 0.092 Uiso 1 1 calc R
H232 0.8915 1.1629 0.2370 0.064 Uiso 1 1 d R
H234 0.7639 1.0187 0.2905 0.071 Uiso 1 1 calc R
H235 0.7925 0.9388 0.3963 0.070 Uiso 1 1 calc R
H236 0.9090 0.9634 0.4717 0.089 Uiso 1 1 calc R
H237 0.9951 1.0772 0.4422 0.080 Uiso 1 1 calc R
H238 0.9669 1.1563 0.3382 0.068 Uiso 1 1 calc R
H239 0.1909 0.7023 -0.1968 0.059 Uiso 1 1 d R
H23A 0.9329 1.4001 0.0981 0.434 Uiso 1 1 calc R
H23B 0.8785 1.4931 0.0383 0.434 Uiso 1 1 calc R
H23C 0.9149 1.3401 0.0263 0.434 Uiso 1 1 calc R
H24A 0.2867 0.7313 -0.2185 0.066 Uiso 1 1 calc R
H24B 0.2297 0.7093 -0.2899 0.066 Uiso 1 1 calc R
H24C 0.1025 0.6179 -0.3431 0.079 Uiso 1 1 calc R
H24D 0.0921 0.7803 -0.3147 0.079 Uiso 1 1 calc R
H24E 0.0263 0.6666 -0.3453 0.079 Uiso 1 1 calc R
H26A 0.3882 0.7117 -0.3169 0.058 Uiso 1 1 calc R
H26B 0.3212 0.8121 -0.3214 0.058 Uiso 1 1 calc R
H27A 0.3763 0.8798 -0.2120 0.066 Uiso 1 1 calc R
H27B 0.4277 0.9237 -0.2485 0.066 Uiso 1 1 calc R

loop_
_atom_site_aniso_label
_atom_site_aniso_U_11
_atom_site_aniso_U_22
_atom_site_aniso_U_33
_atom_site_aniso_U_12
_atom_site_aniso_U_13
_atom_site_aniso_U_23
S140 0.0480(12) 0.0475(14) 0.0687(15) 0.0004(11) 0.0249(11) -0.0006(12)
S240 0.0452(12) 0.0472(14) 0.0626(14) 0.0004(11) 0.0197(10) 0.0021(12)
O121 0.045(3) 0.061(4) 0.050(3) -0.007(3) 0.013(3) 0.006(3)
O131 0.055(3) 0.036(3) 0.053(3) -0.007(3) 0.019(3) 0.004(3)
O141 0.054(3) 0.045(4) 0.087(4) -0.010(3) 0.035(3) -0.001(3)
O142 0.070(4) 0.075(4) 0.068(4) 0.002(3) 0.036(3) -0.021(4)
O221 0.061(4) 0.082(4) 0.046(3) -0.020(3) 0.032(3) -0.001(3)
O231 0.067(4) 0.051(4) 0.043(3) -0.006(3) 0.016(3) -0.010(3)
O241 0.048(3) 0.036(3) 0.075(4) 0.000(3) 0.010(3) 0.006(3)
O242 0.057(4) 0.074(4) 0.076(4) 0.007(3) 0.034(3) -0.011(4)
N112 0.050(4) 0.055(5) 0.037(4) -0.006(4) 0.022(3) -0.008(3)
N132 0.061(4) 0.039(4) 0.053(4) 0.003(3) 0.013(4) 0.002(3)
N139 0.034(3) 0.048(4) 0.062(4) -0.002(3) 0.012(3) -0.005(4)
N229 0.056(4) 0.053(5) 0.039(4) -0.008(4) 0.010(3) -0.002(3)
N232 0.047(4) 0.065(5) 0.035(4) 0.001(4) 0.002(3) 0.004(3)
N239 0.035(3) 0.042(4) 0.070(5) -0.010(3) 0.020(3) -0.010(4)
C11 0.052(5) 0.041(5) 0.068(6) 0.002(4) 0.027(4) -0.004(5)
C12 0.042(5) 0.056(6) 0.056(5) 0.001(4) 0.016(4) 0.000(5)
C13 0.037(4) 0.048(5) 0.044(5) -0.004(4) 0.017(4) 0.002(4)
C14 0.042(4) 0.054(6) 0.047(5) 0.005(4) 0.014(4) 0.002(4)
C15 0.041(4) 0.040(5) 0.061(5) -0.011(4) 0.016(4) -0.006(4)
C16 0.055(5) 0.066(6) 0.048(5) 0.002(5) 0.022(4) 0.005(5)
C17 0.043(4) 0.052(5) 0.050(5) -0.001(4) 0.015(4) 0.015(4)
C18 0.054(5) 0.049(5) 0.056(5) 0.003(4) 0.029(4) 0.009(4)
C19 0.049(5) 0.047(5) 0.041(5) 0.002(4) 0.011(4) 0.005(4)
C21 0.047(5) 0.051(6) 0.063(6) 0.010(4) 0.011(4) -0.003(5)
C22 0.039(4) 0.040(5) 0.069(6) -0.003(4) 0.012(4) 0.001(5)
C23 0.043(4) 0.047(5) 0.050(5) -0.005(4) 0.016(4) -0.009(4)
C24 0.046(5) 0.063(6) 0.059(5) -0.011(4) 0.022(4) 0.002(5)
C25 0.045(5) 0.078(7) 0.040(5) -0.005(5) 0.012(4) -0.007(5)
C26 0.041(5) 0.064(6) 0.034(4) -0.002(4) 0.008(4) 0.004(4)
C27 0.055(5) 0.066(6) 0.053(5) 0.006(5) 0.030(4) 0.018(5)
C28 0.037(4) 0.049(5) 0.049(5) -0.003(4) 0.008(4) 0.007(4)
C29 0.046(5) 0.051(5) 0.043(5) -0.003(4) 0.016(4) -0.012(4)
C110 0.043(4) 0.031(4) 0.056(5) -0.004(4) 0.029(4) -0.005(4)
C111 0.057(5) 0.037(5) 0.078(6) 0.002(4) 0.029(5) -0.005(5)
C112 0.044(4) 0.041(5) 0.052(5) -0.001(4) 0.017(4) 0.001(4)
C113 0.038(4) 0.053(6) 0.045(5) -0.005(4) 0.009(4) 0.012(4)
C114 0.045(5) 0.061(6) 0.055(5) -0.007(4) 0.007(4) 0.021(5)
C115 0.049(5) 0.059(6) 0.053(5) 0.003(5) 0.003(4) 0.004(5)
C116 0.052(5) 0.043(5) 0.047(5) 0.005(4) 0.017(4) 0.011(4)
C117 0.045(5) 0.054(6) 0.060(5) 0.017(4) 0.015(4) 0.018(5)
C118 0.047(4) 0.044(5) 0.047(5) 0.008(4) 0.011(4) 0.002(4)
C119 0.063(6) 0.040(5) 0.067(6) 0.007(4) -0.001(5) 0.008(5)
C120 0.051(5) 0.060(6) 0.064(6) 0.002(5) 0.016(4) -0.008(5)
C122 0.052(5) 0.055(6) 0.056(5) 0.002(5) 0.015(4) 0.004(5)
C123 0.053(5) 0.045(5) 0.022(4) 0.003(4) 0.003(4) -0.003(4)
C124 0.044(5) 0.039(5) 0.059(5) -0.006(4) 0.027(4) -0.008(4)
C125 0.037(4) 0.060(6) 0.061(5) 0.006(4) 0.015(4) -0.003(5)
C126 0.043(5) 0.070(6) 0.060(5) -0.006(5) 0.014(4) 0.010(5)
C127 0.056(5) 0.056(6) 0.046(5) -0.007(5) 0.012(4) -0.003(5)
C128 0.051(5) 0.050(6) 0.059(6) 0.004(4) 0.025(4) 0.003(5)
C130 0.078(7) 0.095(8) 0.062(6) -0.022(6) 0.032(5) -0.001(6)
C131 0.044(5) 0.029(5) 0.060(6) 0.002(4) 0.019(4) -0.013(4)
C133 0.059(5) 0.049(5) 0.042(5) -0.005(5) 0.018(4) 0.000(4)
C134 0.080(7) 0.065(7) 0.067(7) -0.011(6) 0.032(6) -0.009(5)
C135 0.163(12) 0.113(11) 0.064(8) -0.021(10) 0.048(8) 0.006(8)
C136 0.263(19) 0.142(14) 0.049(7) -0.100(14) 0.033(10) -0.042(8)
C137 0.185(14) 0.125(11) 0.048(7) -0.100(11) 0.022(8) -0.007(7)
C138 0.073(6) 0.099(9) 0.053(6) -0.017(6) 0.015(5) 0.004(6)
C141 0.055(5) 0.067(7) 0.082(7) -0.002(5) 0.018(5) 0.018(6)
C210 0.050(5) 0.040(5) 0.044(5) 0.003(4) 0.021(4) -0.003(4)
C211 0.064(6) 0.040(5) 0.068(6) -0.003(4) 0.030(5) -0.007(5)
C212 0.049(5) 0.054(6) 0.047(5) -0.004(4) 0.013(4) -0.007(5)
C213 0.041(4) 0.049(5) 0.039(4) 0.000(4) 0.007(4) 0.000(4)
C214 0.042(5) 0.054(6) 0.051(5) 0.001(4) 0.012(4) 0.016(4)
C215 0.050(5) 0.052(6) 0.043(5) -0.002(4) 0.013(4) -0.006(4)
C216 0.049(5) 0.042(5) 0.035(4) -0.004(4) 0.006(4) -0.009(4)
C217 0.046(5) 0.057(6) 0.044(5) 0.008(4) 0.009(4) -0.013(4)
C218 0.053(5) 0.045(5) 0.043(5) -0.001(4) -0.001(4) -0.001(4)
C219 0.075(6) 0.038(6) 0.077(7) 0.006(5) 0.000(5) -0.002(5)
C220 0.046(5) 0.079(7) 0.064(6) 0.002(5) 0.006(5) -0.018(5)
C222 0.058(5) 0.068(6) 0.040(5) -0.024(5) 0.001(4) 0.008(5)
C223 0.049(5) 0.052(5) 0.046(5) -0.013(4) 0.008(4) -0.010(4)
C224 0.046(5) 0.048(5) 0.062(5) 0.006(4) 0.029(4) -0.014(4)
C225 0.054(5) 0.070(7) 0.054(5) -0.007(5) 0.013(4) -0.001(5)
C226 0.083(8) 0.192(14) 0.061(7) -0.069(9) 0.021(6) -0.002(8)
C227 0.265(19) 0.38(3) 0.035(6) -0.29(2) 0.016(9) -0.004(10)
C228 0.080(7) 0.085(8) 0.071(7) -0.040(6) 0.036(6) -0.029(6)
C230 0.154(14) 0.51(4) 0.129(13) -0.20(2) -0.028(12) 0.11(2)
C231 0.048(5) 0.053(6) 0.042(5) -0.004(4) 0.002(4) -0.006(4)
C233 0.047(5) 0.058(6) 0.043(5) 0.005(5) 0.003(4) -0.003(5)
C234 0.052(5) 0.079(7) 0.049(6) 0.002(5) 0.023(5) -0.003(5)
C235 0.050(5) 0.069(7) 0.052(6) -0.006(5) 0.015(4) -0.016(5)
C236 0.069(6) 0.078(7) 0.057(6) 0.003(6) 0.004(5) -0.004(6)
C237 0.063(6) 0.086(7) 0.047(6) -0.026(6) 0.016(5) -0.004(5)
C238 0.053(5) 0.064(6) 0.049(5) -0.011(5) 0.014(4) 0.005(5)
C241 0.046(5) 0.066(6) 0.044(5) 0.004(4) 0.015(4) 0.014(4)

loop_
_atom_type_symbol
_atom_type_radius_bond
S 1.02
O 0.73
N 0.75
C 0.77
H 0.32

loop_
_geom_angle_atom_site_label_1
_geom_angle_atom_site_label_2
_geom_angle_atom_site_label_3
_geom_angle
O141 S140 O142 119.1(4)
O141 S140 N139 108.4(3)
O142 S140 N139 106.0(3)
O141 S140 C141 106.7(4)
O142 S140 C141 108.7(4)
N139 S140 C141 107.4(4)
O242 S240 O241 117.1(4)
O242 S240 N239 106.0(4)
O241 S240 N239 108.6(3)
O242 S240 C241 108.6(4)
O241 S240 C241 107.1(4)
N239 S240 C241 109.4(4)
C122 O121 C116 106.0(6)
C222 O221 C216 106.3(6)
C131 N112 C123 117.3(6)
C131 N112 C128 119.7(6)
C123 N112 C128 110.2(6)
C133 N132 C131 125.1(7)
C133 N132 H132 105.30
C131 N132 H132 105.10
C13 N139 S140 120.0(4)
C13 N139 H139 107.10
S140 N139 H139 107.30
C231 N229 C223 117.1(6)
C231 N229 C228 119.8(6)
C223 N229 C228 112.9(5)
C231 N232 C233 121.4(6)
C231 N232 H232 106.80
C233 N232 H232 106.80
C23 N239 S240 119.9(5)
C23 N239 H239 107.30
S240 N239 H239 107.30
C110 C11 C12 115.6(7)
C110 C11 H11A 108.40
C12 C11 H11A 108.40
C110 C11 H11B 108.40
C12 C11 H11B 108.40
H11A C11 H11B 107.40
C13 C12 C11 106.7(6)
C13 C12 H12A 110.40
C11 C12 H12A 110.40
C13 C12 H12B 110.40
C11 C12 H12B 110.40
H12A C12 H12B 108.60
C14 C13 N139 107.6(6)
C14 C13 C12 112.9(6)
N139 C13 C12 107.0(6)
C14 C13 H13 109.80
N139 C13 H13 109.80
C12 C13 H13 109.80
C13 C14 C15 113.7(7)
C13 C14 H14A 108.80
C15 C14 H14A 108.80
C13 C14 H14B 108.80
C15 C14 H14B 108.80
H14A C14 H14B 107.70
C16 C15 C14 108.9(7)
C16 C15 C110 114.0(6)
C14 C15 C110 112.1(6)
C16 C15 H15 107.20
C14 C15 H15 107.20
C110 C15 H15 107.20
C15 C16 C17 112.5(6)
C15 C16 H16A 109.10
C17 C16 H16A 109.10
C15 C16 H16B 109.10
C17 C16 H16B 109.10
H16A C16 H16B 107.80
C18 C17 C16 108.8(7)
C18 C17 H17A 109.90
C16 C17 H17A 109.90
C18 C17 H17B 109.90
C16 C17 H17B 109.90
H17A C17 H17B 108.30
C113 C18 C19 100.4(6)
C113 C18 C17 121.8(7)
C19 C18 C17 110.4(6)
C113 C18 H18 107.80
C19 C18 H18 107.80
C17 C18 H18 107.80
C111 C19 C18 103.9(6)
C111 C19 C110 120.2(7)
C18 C19 C110 113.5(6)
C111 C19 H19 106.10
C18 C19 H19 106.10
C110 C19 H19 106.10
C210 C21 C22 113.2(7)
C210 C21 H21A 108.90
C22 C21 H21A 108.90
C210 C21 H21B 108.90
C22 C21 H21B 108.90
H21A C21 H21B 107.80
C23 C22 C21 108.8(7)
C23 C22 H22A 109.90
C21 C22 H22A 109.90
C23 C22 H22B 109.90
C21 C22 H22B 109.90
H22A C22 H22B 108.30
C24 C23 N239 110.3(7)
C24 C23 C22 110.5(6)
N239 C23 C22 109.4(6)
C24 C23 H23 108.90
N239 C23 H23 108.90
C22 C23 H23 108.90
C23 C24 C25 115.6(7)
C23 C24 H24A 108.40
C25 C24 H24A 108.40
C23 C24 H24B 108.40
C25 C24 H24B 108.40
H24A C24 H24B 107.50
C210 C25 C26 112.8(6)
C210 C25 C24 112.9(7)
C26 C25 C24 108.6(7)
C210 C25 H25 107.40
C26 C25 H25 107.40
C24 C25 H25 107.40
C27 C26 C25 113.9(6)
C27 C26 H26A 108.80
C25 C26 H26A 108.80
C27 C26 H26B 108.80
C25 C26 H26B 108.80
H26A C26 H26B 107.70
C26 C27 C28 107.0(7)
C26 C27 H27A 110.30
C28 C27 H27A 110.30
C26 C27 H27B 110.30
C28 C27 H27B 110.30
H27A C27 H27B 108.60
C213 C28 C29 101.6(6)
C213 C28 C27 122.4(7)
C29 C28 C27 111.3(6)
C213 C28 H28 106.90
C29 C28 H28 106.90
C27 C28 H28 106.90
C28 C29 C211 103.6(6)
C28 C29 C210 113.0(6)
C211 C29 C210 122.7(7)
C28 C29 H29 105.40
C211 C29 H29 105.40
C210 C29 H29 105.40
C120 C110 C11 107.6(6)
C120 C110 C19 113.6(6)
C11 C110 C19 111.0(6)
C120 C110 C15 109.3(7)
C11 C110 C15 109.2(6)
C19 C110 C15 106.0(6)
C19 C111 C112 101.0(6)
C19 C111 H11C 111.60
C112 C111 H11C 111.60
C19 C111 H11D 111.60
C112 C111 H11D 111.60
H11C C111 H11D 109.40
C113 C112 C111 109.4(7)
C113 C112 C118 128.6(7)
C111 C112 C118 121.3(7)
C112 C113 C18 111.4(7)
C112 C113 C114 126.0(7)
C18 C113 C114 122.6(7)
C113 C114 C115 114.3(7)
C113 C114 H11E 108.70
C115 C114 H11E 108.70
C113 C114 H11F 108.70
C115 C114 H11F 108.70
H11E C114 H11F 107.60
C116 C115 C114 113.9(7)
C116 C115 H11G 108.80
C114 C115 H11G 108.80
C116 C115 H11H 108.80
C114 C115 H11H 108.80
H11G C115 H11H 107.70
O121 C116 C115 107.4(6)
O121 C116 C124 107.2(6)
C115 C116 C124 116.2(7)
O121 C116 C117 102.2(7)
C115 C116 C117 110.8(7)
C124 C116 C117 111.8(7)
C118 C117 C116 114.9(7)
C118 C117 H11I 108.50
C116 C117 H11I 108.50
C118 C117 H11J 108.50
C116 C117 H11J 108.50
H11I C117 H11J 107.50
C119 C118 C112 110.9(7)
C119 C118 C117 110.4(7)
C112 C118 C117 110.3(6)
C119 C118 H118 108.40
C112 C118 H118 108.40
C117 C118 H118 108.40
C118 C119 H11K 109.50
C118 C119 H11L 109.50
H11K C119 H11L 109.50
C118 C119 H11M 109.50
H11K C119 H11M 109.50
H11L C119 H11M 109.50
C110 C120 H12C 109.50
C110 C120 H12D 109.50
H12C C120 H12D 109.50
C110 C120 H12E 109.50
H12C C120 H12E 109.50
H12D C120 H12E 109.50
O121 C122 C126 113.4(7)
O121 C122 C123 101.4(6)
C126 C122 C123 113.4(7)
O121 C122 H122 109.50
C126 C122 H122 109.50
C123 C122 H122 109.50
N112 C123 C122 108.1(6)
N112 C123 C124 121.5(6)
C122 C123 C124 100.2(6)
N112 C123 H123 108.70
C122 C123 H123 108.70
C124 C123 H123 108.70
C125 C124 C116 117.0(7)
C125 C124 C123 113.8(7)
C116 C124 C123 100.4(6)
C125 C124 H124 108.40
C116 C124 H124 108.40
C123 C124 H124 108.40
C124 C125 H12F 109.50
C124 C125 H12G 109.50
H12F C125 H12G 109.50
C124 C125 H12H 109.50
H12F C125 H12H 109.50
H12G C125 H12H 109.50
C122 C126 C127 107.4(7)
C122 C126 H12I 110.20
C127 C126 H12I 110.20
C122 C126 H12J 110.20
C127 C126 H12J 110.20
H12I C126 H12J 108.50
C128 C127 C126 109.6(7)
C128 C127 C130 108.2(7)
C126 C127 C130 111.9(7)
C128 C127 H127 109.00
C126 C127 H127 109.00
C130 C127 H127 109.00
N112 C128 C127 111.7(6)
N112 C128 H12K 109.30
C127 C128 H12K 109.30
N112 C128 H12L 109.30
C127 C128 H12L 109.30
H12K C128 H12L 107.90
C127 C130 H13A 109.50
C127 C130 H13B 109.50
H13A C130 H13B 109.50
C127 C130 H13C 109.50
H13A C130 H13C 109.50
H13B C130 H13C 109.50
O131 C131 N112 123.8(7)
O131 C131 N132 121.2(8)
N112 C131 N132 114.9(7)
C134 C133 N132 127.1(8)
C134 C133 C138 117.6(8)
N132 C133 C138 114.8(8)
C133 C134 C135 124.4(10)
C133 C134 H134 117.80
C135 C134 H134 117.80
C134 C135 C136 112.9(11)
C134 C135 H135 123.60
C136 C135 H135 123.60
C137 C136 C135 124.6(12)
C137 C136 H136 117.70
C135 C136 H136 117.70
C136 C137 C138 117.6(11)
C136 C137 H137 121.20
C138 C137 H137 121.20
C137 C138 C133 122.2(10)
C137 C138 H138 118.90
C133 C138 H138 118.90
S140 C141 H14C 109.50
S140 C141 H14D 109.50
H14C C141 H14D 109.50
S140 C141 H14E 109.50
H14C C141 H14E 109.50
H14D C141 H14E 109.50
C25 C210 C29 109.7(7)
C25 C210 C220 110.4(7)
C29 C210 C220 110.1(6)
C25 C210 C21 109.5(6)
C29 C210 C21 111.9(6)
C220 C210 C21 105.1(7)
C29 C211 C212 103.3(7)
C29 C211 H21C 111.10
C212 C211 H21C 111.10
C29 C211 H21D 111.10
C212 C211 H21D 111.10
H21C C211 H21D 109.10
C213 C212 C218 130.9(8)
C213 C212 C211 108.1(7)
C218 C212 C211 120.3(7)
C212 C213 C28 111.7(7)
C212 C213 C214 125.7(7)
C28 C213 C214 122.5(7)
C213 C214 C215 114.5(7)
C213 C214 H21E 108.60
C215 C214 H21E 108.60
C213 C214 H21F 108.60
C215 C214 H21F 108.60
H21E C214 H21F 107.60
C214 C215 C216 113.9(7)
C214 C215 H21G 108.80
C216 C215 H21G 108.80
C214 C215 H21H 108.80
C216 C215 H21H 108.80
H21G C215 H21H 107.70
O221 C216 C217 106.0(7)
O221 C216 C215 107.6(6)
C217 C216 C215 112.4(6)
O221 C216 C224 106.1(6)
C217 C216 C224 110.1(7)
C215 C216 C224 114.1(6)
C216 C217 C218 117.6(7)
C216 C217 H21I 107.90
C218 C217 H21I 107.90
C216 C217 H21J 107.90
C218 C217 H21J 107.90
H21I C217 H21J 107.20
C219 C218 C212 111.7(7)
C219 C218 C217 110.7(7)
C212 C218 C217 107.9(7)
C219 C218 H218 108.80
C212 C218 H218 108.80
C217 C218 H218 108.80
C218 C219 H21K 109.50
C218 C219 H21L 109.50
H21K C219 H21L 109.50
C218 C219 H21M 109.50
H21K C219 H21M 109.50
H21L C219 H21M 109.50
C210 C220 H22C 109.50
C210 C220 H22D 109.50
H22C C220 H22D 109.50
C210 C220 H22E 109.50
H22C C220 H22E 109.50
H22D C220 H22E 109.50
O221 C222 C226 115.6(8)
O221 C222 C223 102.9(7)
C226 C222 C223 115.2(8)
O221 C222 H222 107.60
C226 C222 H222 107.60
C223 C222 H222 107.60
N229 C223 C222 110.6(6)
N229 C223 C224 119.5(7)
C222 C223 C224 100.1(6)
N229 C223 H223 108.70
C222 C223 H223 108.70
C224 C223 H223 108.70
C225 C224 C223 111.9(7)
C225 C224 C216 118.2(6)
C223 C224 C216 100.4(6)
C225 C224 H224 108.60
C223 C224 H224 108.60
C216 C224 H224 108.60
C224 C225 H22F 109.50
C224 C225 H22G 109.50
H22F C225 H22G 109.50
C224 C225 H22H 109.50
H22F C225 H22H 109.50
H22G C225 H22H 109.50
C222 C226 C227 105.8(9)
C222 C226 H22I 110.60
C227 C226 H22I 110.60
C222 C226 H22J 110.60
C227 C226 H22J 110.60
H22I C226 H22J 108.70
C228 C227 C226 115.4(14)
C228 C227 C230 111.2(11)
C226 C227 C230 113.3(13)
C228 C227 H227 105.30
C226 C227 H227 105.30
C230 C227 H227 105.30
C227 C228 N229 118.0(8)
C227 C228 H22K 107.80
N229 C228 H22K 107.80
C227 C228 H22L 107.80
N229 C228 H22L 107.80
H22K C228 H22L 107.10
C227 C230 H23A 109.50
C227 C230 H23B 109.50
H23A C230 H23B 109.50
C227 C230 H23C 109.50
H23A C230 H23C 109.50
H23B C230 H23C 109.50
O231 C231 N229 121.4(7)
O231 C231 N232 121.2(7)
N229 C231 N232 117.3(8)
C234 C233 N232 122.5(7)
C234 C233 C238 118.7(8)
N232 C233 C238 118.6(8)
C235 C234 C233 119.8(8)
C235 C234 H234 120.10
C233 C234 H234 120.10
C234 C235 C236 120.0(9)
C234 C235 H235 120.00
C236 C235 H235 120.00
C237 C236 C235 120.4(9)
C237 C236 H236 119.80
C235 C236 H236 119.80
C238 C237 C236 119.4(9)
C238 C237 H237 120.30
C236 C237 H237 120.30
C237 C238 C233 121.6(9)
C237 C238 H238 119.20
C233 C238 H238 119.20
S240 C241 H24C 109.50
S240 C241 H24D 109.50
H24C C241 H24D 109.50
S240 C241 H24E 109.50
H24C C241 H24E 109.50
H24D C241 H24E 109.50

loop_
_geom_bond_atom_site_label_1
_geom_bond_atom_site_label_2
_geom_bond_distance
S140 O141 1.436(6)
S140 O142 1.453(6)
S140 N139 1.602(4)
S140 C141 1.736(9)
S240 O242 1.442(6)
S240 O241 1.444(5)
S240 N239 1.604(6)
S240 C241 1.737(8)
O121 C122 1.448(9)
O121 C116 1.481(9)
O131 C131 1.228(9)
O221 C222 1.407(9)
O221 C216 1.459(9)
O231 C231 1.253(10)
N112 C131 1.372(10)
N112 C123 1.461(9)
N112 C128 1.501(10)
N132 C133 1.395(10)
N132 C131 1.413(9)
N132 H132 0.9200
N139 C13 1.526(8)
N139 H139 0.9200
N229 C231 1.349(9)
N229 C223 1.484(8)
N229 C228 1.505(10)
N232 C231 1.371(9)
N232 C233 1.415(9)
N232 H232 0.9200
N239 C23 1.512(10)
N239 H239 0.9200
C11 C110 1.504(10)
C11 C12 1.572(11)
C11 H11A 0.9900
C11 H11B 0.9900
C12 C13 1.529(10)
C12 H12A 0.9900
C12 H12B 0.9900
C13 C14 1.515(10)
C13 H13 1.0000
C14 C15 1.555(10)
C14 H14A 0.9900
C14 H14B 0.9900
C15 C16 1.517(11)
C15 C110 1.577(10)
C15 H15 1.0000
C16 C17 1.558(11)
C16 H16A 0.9900
C16 H16B 0.9900
C17 C18 1.534(10)
C17 H17A 0.9900
C17 H17B 0.9900
C18 C113 1.508(10)
C18 C19 1.527(10)
C18 H18 1.0000
C19 C111 1.521(10)
C19 C110 1.538(10)
C19 H19 1.0000
C21 C210 1.548(11)
C21 C22 1.554(11)
C21 H21A 0.9900
C21 H21B 0.9900
C22 C23 1.520(10)
C22 H22A 0.9900
C22 H22B 0.9900
C23 C24 1.494(11)
C23 H23 1.0000
C24 C25 1.543(11)
C24 H24A 0.9900
C24 H24B 0.9900
C25 C210 1.516(11)
C25 C26 1.540(11)
C25 H25 1.0000
C26 C27 1.515(11)
C26 H26A 0.9900
C26 H26B 0.9900
C27 C28 1.524(10)
C27 H27A 0.9900
C27 H27B 0.9900
C28 C213 1.506(10)
C28 C29 1.509(11)
C28 H28 1.0000
C29 C211 1.518(11)
C29 C210 1.536(10)
C29 H29 1.0000
C110 C120 1.502(10)
C111 C112 1.533(11)
C111 H11C 0.9900
C111 H11D 0.9900
C112 C113 1.340(10)
C112 C118 1.534(10)
C113 C114 1.511(11)
C114 C115 1.540(11)
C114 H11E 0.9900
C114 H11F 0.9900
C115 C116 1.534(11)
C115 H11G 0.9900
C115 H11H 0.9900
C116 C124 1.544(11)
C116 C117 1.565(11)
C117 C118 1.557(11)
C117 H11I 0.9900
C117 H11J 0.9900
C118 C119 1.521(11)
C118 H118 1.0000
C119 H11K 0.9800
C119 H11L 0.9800
C119 H11M 0.9800
C120 H12C 0.9800
C120 H12D 0.9800
C120 H12E 0.9800
C122 C126 1.479(11)
C122 C123 1.531(10)
C122 H122 1.0000
C123 C124 1.554(10)
C123 H123 1.0000
C124 C125 1.526(10)
C124 H124 1.0000
C125 H12F 0.9800
C125 H12G 0.9800
C125 H12H 0.9800
C126 C127 1.515(11)
C126 H12I 0.9900
C126 H12J 0.9900
C127 C128 1.510(11)
C127 C130 1.547(11)
C127 H127 1.0000
C128 H12K 0.9900
C128 H12L 0.9900
C130 H13A 0.9800
C130 H13B 0.9800
C130 H13C 0.9800
C133 C134 1.341(11)
C133 C138 1.406(12)
C134 C135 1.407(13)
C134 H134 0.9500
C135 C136 1.454(17)
C135 H135 0.9500
C136 C137 1.322(17)
C136 H136 0.9500
C137 C138 1.386(13)
C137 H137 0.9500
C138 H138 0.9500
C141 H14C 0.9800
C141 H14D 0.9800
C141 H14E 0.9800
C210 C220 1.541(11)
C211 C212 1.533(11)
C211 H21C 0.9900
C211 H21D 0.9900
C212 C213 1.339(11)
C212 C218 1.533(10)
C213 C214 1.512(11)
C214 C215 1.515(11)
C214 H21E 0.9900
C214 H21F 0.9900
C215 C216 1.540(10)
C215 H21G 0.9900
C215 H21H 0.9900
C216 C217 1.503(10)
C216 C224 1.567(11)
C217 C218 1.557(11)
C217 H21I 0.9900
C217 H21J 0.9900
C218 C219 1.509(11)
C218 H218 1.0000
C219 H21K 0.9800
C219 H21L 0.9800
C219 H21M 0.9800
C220 H22C 0.9800
C220 H22D 0.9800
C220 H22E 0.9800
C222 C226 1.431(12)
C222 C223 1.504(11)
C222 H222 1.0000
C223 C224 1.544(11)
C223 H223 1.0000
C224 C225 1.532(11)
C224 H224 1.0000
C225 H22F 0.9800
C225 H22G 0.9800
C225 H22H 0.9800
C226 C227 1.540(17)
C226 H22I 0.9900
C226 H22J 0.9900
C227 C228 1.367(15)
C227 C230 1.608(18)
C227 H227 1.0000
C228 H22K 0.9900
C228 H22L 0.9900
C230 H23A 0.9800
C230 H23B 0.9800
C230 H23C 0.9800
C233 C234 1.381(11)
C233 C238 1.419(11)
C234 C235 1.378(11)
C234 H234 0.9500
C235 C236 1.405(11)
C235 H235 0.9500
C236 C237 1.376(13)
C236 H236 0.9500
C237 C238 1.350(11)
C237 H237 0.9500
C238 H238 0.9500
C241 H24C 0.9800
C241 H24D 0.9800
C241 H24E 0.9800

loop_
_geom_hbond_atom_site_label_D
_geom_hbond_atom_site_label_H
_geom_hbond_atom_site_label_A
_geom_hbond_distance_DH
_geom_hbond_distance_HA
_geom_hbond_distance_DA
_geom_hbond_angle_DHA
_geom_hbond_site_symmetry_A
N139 H139 S140 0.9204 2.072(2) 1.602(5) 47.57(17) .
N139 H139 O131 0.9204 1.920(5) 2.838(9) 175.44(19) 2_656
N239 H239 S240 0.9207 2.0731(18) 1.604(10) 47.6(3) .
N239 H239 O231 0.9207 1.963(6) 2.878(9) 172.6(4) 2_655

loop_
_geom_torsion_atom_site_label_1
_geom_torsion_atom_site_label_2
_geom_torsion_atom_site_label_3
_geom_torsion_atom_site_label_4
_geom_torsion
O141 S140 N139 C13 49.6(5)
O142 S140 N139 C13 178.5(5)
C141 S140 N139 C13 -65.4(6)
O242 S240 N239 C23 -174.2(6)
O241 S240 N239 C23 59.2(7)
C241 S240 N239 C23 -57.3(7)
C110 C11 C12 C13 59.2(9)
S140 N139 C13 C14 114.5(5)
S140 N139 C13 C12 -123.9(5)
C11 C12 C13 C14 -55.7(9)
C11 C12 C13 N139 -173.9(6)
N139 C13 C14 C15 172.4(5)
C12 C13 C14 C15 54.5(9)
C13 C14 C15 C16 -176.5(6)
C13 C14 C15 C110 -49.5(8)
C14 C15 C16 C17 71.4(8)
C110 C15 C16 C17 -54.5(9)
C15 C16 C17 C18 54.2(9)
C16 C17 C18 C113 -174.1(7)
C16 C17 C18 C19 -56.9(9)
C113 C18 C19 C111 -35.8(8)
C17 C18 C19 C111 -165.6(7)
C113 C18 C19 C110 -168.0(7)
C17 C18 C19 C110 62.2(9)
C210 C21 C22 C23 59.5(8)
S240 N239 C23 C24 105.4(7)
S240 N239 C23 C22 -132.9(6)
C21 C22 C23 C24 -56.5(9)
C21 C22 C23 N239 -178.1(6)
N239 C23 C24 C25 174.5(6)
C22 C23 C24 C25 53.5(9)
C23 C24 C25 C210 -49.8(9)
C23 C24 C25 C26 -175.7(6)
C210 C25 C26 C27 -53.5(9)
C24 C25 C26 C27 72.5(8)
C25 C26 C27 C28 56.6(8)
C26 C27 C28 C213 -179.4(7)
C26 C27 C28 C29 -59.2(8)
C213 C28 C29 C211 -33.4(8)
C27 C28 C29 C211 -165.2(7)
C213 C28 C29 C210 -168.4(6)
C27 C28 C29 C210 59.8(9)
C12 C11 C110 C120 -174.6(6)
C12 C11 C110 C19 60.5(9)
C12 C11 C110 C15 -56.0(9)
C111 C19 C110 C120 -60.9(10)
C18 C19 C110 C120 62.9(9)
C111 C19 C110 C11 60.6(9)
C18 C19 C110 C11 -175.6(6)
C111 C19 C110 C15 179.1(7)
C18 C19 C110 C15 -57.2(8)
C16 C15 C110 C120 -69.4(8)
C14 C15 C110 C120 166.3(6)
C16 C15 C110 C11 173.1(6)
C14 C15 C110 C11 48.8(8)
C16 C15 C110 C19 53.4(9)
C14 C15 C110 C19 -70.9(7)
C18 C19 C111 C112 34.5(8)
C110 C19 C111 C112 162.8(7)
C19 C111 C112 C113 -20.4(10)
C19 C111 C112 C118 168.1(7)
C111 C112 C113 C18 -2.5(10)
C118 C112 C113 C18 168.2(7)
C111 C112 C113 C114 173.9(8)
C118 C112 C113 C114 -15.3(15)
C19 C18 C113 C112 24.2(9)
C17 C18 C113 C112 146.3(8)
C19 C18 C113 C114 -152.4(8)
C17 C18 C113 C114 -30.3(12)
C112 C113 C114 C115 -26.7(12)
C18 C113 C114 C115 149.4(8)
C113 C114 C115 C116 81.8(9)
C122 O121 C116 C115 111.4(7)
C122 O121 C116 C124 -14.2(8)
C122 O121 C116 C117 -131.9(6)
C114 C115 C116 O121 69.4(9)
C114 C115 C116 C124 -170.6(7)
C114 C115 C116 C117 -41.5(10)
O121 C116 C117 C118 -164.0(6)
C115 C116 C117 C118 -49.9(9)
C124 C116 C117 C118 81.6(8)
C113 C112 C118 C119 -143.3(9)
C111 C112 C118 C119 26.5(11)
C113 C112 C118 C117 -20.7(12)
C111 C112 C118 C117 149.1(8)
C116 C117 C118 C119 -155.9(7)
C116 C117 C118 C112 81.2(9)
C116 O121 C122 C126 161.7(7)
C116 O121 C122 C123 39.8(7)
C131 N112 C123 C122 161.5(7)
C128 N112 C123 C122 -57.0(8)
C131 N112 C123 C124 46.7(10)
C128 N112 C123 C124 -171.8(7)
O121 C122 C123 N112 -177.9(6)
C126 C122 C123 N112 60.1(9)
O121 C122 C123 C124 -49.8(7)
C126 C122 C123 C124 -171.7(7)
O121 C116 C124 C125 106.8(7)
C115 C116 C124 C125 -13.3(11)
C117 C116 C124 C125 -141.9(7)
O121 C116 C124 C123 -16.8(8)
C115 C116 C124 C123 -136.9(7)
C117 C116 C124 C123 94.5(8)
N112 C123 C124 C125 32.6(10)
C122 C123 C124 C125 -86.2(8)
N112 C123 C124 C116 158.4(7)
C122 C123 C124 C116 39.6(7)
O121 C122 C126 C127 -174.4(7)
C123 C122 C126 C127 -59.4(10)
C122 C126 C127 C128 57.1(9)
C122 C126 C127 C130 177.1(8)
C131 N112 C128 C127 -160.4(7)
C123 N112 C128 C127 59.2(8)
C126 C127 C128 N112 -58.5(9)
C130 C127 C128 N112 179.3(7)
C123 N112 C131 O131 0.7(11)
C128 N112 C131 O131 -137.0(8)
C123 N112 C131 N132 -179.0(6)
C128 N112 C131 N132 43.2(10)
C133 N132 C131 O131 -5.1(11)
C133 N132 C131 N112 174.6(7)
C131 N132 C133 C134 -17.7(13)
C131 N132 C133 C138 170.5(8)
N132 C133 C134 C135 -177.0(10)
C138 C133 C134 C135 -5.3(15)
C133 C134 C135 C136 9.1(18)
C134 C135 C136 C137 -8(2)
C135 C136 C137 C138 4(3)
C136 C137 C138 C133 1(2)
C134 C133 C138 C137 -0.1(16)
N132 C133 C138 C137 172.5(11)
C26 C25 C210 C29 48.4(9)
C24 C25 C210 C29 -75.2(9)
C26 C25 C210 C220 -73.0(9)
C24 C25 C210 C220 163.3(7)
C26 C25 C210 C21 171.7(6)
C24 C25 C210 C21 48.1(9)
C28 C29 C210 C25 -52.6(9)
C211 C29 C210 C25 -177.8(7)
C28 C29 C210 C220 69.0(9)
C211 C29 C210 C220 -56.2(10)
C28 C29 C210 C21 -174.5(6)
C211 C29 C210 C21 60.3(10)
C22 C21 C210 C25 -55.0(9)
C22 C21 C210 C29 66.9(8)
C22 C21 C210 C220 -173.6(6)
C28 C29 C211 C212 30.2(8)
C210 C29 C211 C212 159.6(7)
C29 C211 C212 C213 -15.0(9)
C29 C211 C212 C218 173.5(7)
C218 C212 C213 C28 163.4(8)
C211 C212 C213 C28 -6.8(10)
C218 C212 C213 C214 -14.4(15)
C211 C212 C213 C214 175.3(8)
C29 C28 C213 C212 25.8(9)
C27 C28 C213 C212 150.5(8)
C29 C28 C213 C214 -156.2(7)
C27 C28 C213 C214 -31.6(12)
C212 C213 C214 C215 -22.8(12)
C28 C213 C214 C215 159.5(7)
C213 C214 C215 C216 78.8(9)
C222 O221 C216 C217 -135.2(7)
C222 O221 C216 C215 104.4(7)
C222 O221 C216 C224 -18.1(8)
C214 C215 C216 O221 70.5(8)
C214 C215 C216 C217 -45.8(10)
C214 C215 C216 C224 -172.0(7)
O221 C216 C217 C218 -163.1(6)
C215 C216 C217 C218 -45.8(10)
C224 C216 C217 C218 82.5(8)
C213 C212 C218 C219 -145.1(10)
C211 C212 C218 C219 24.1(12)
C213 C212 C218 C217 -23.2(12)
C211 C212 C218 C217 146.0(8)
C216 C217 C218 C219 -157.6(8)
C216 C217 C218 C212 79.8(9)
C216 O221 C222 C226 169.0(9)
C216 O221 C222 C223 42.6(8)
C231 N229 C223 C222 173.5(7)
C228 N229 C223 C222 -41.1(9)
C231 N229 C223 C224 58.1(9)
C228 N229 C223 C224 -156.5(8)
O221 C222 C223 N229 -176.6(6)
C226 C222 C223 N229 56.7(12)
O221 C222 C223 C224 -49.6(8)
C226 C222 C223 C224 -176.3(9)
N229 C223 C224 C225 30.7(10)
C222 C223 C224 C225 -90.1(8)
N229 C223 C224 C216 156.9(7)
C222 C223 C224 C216 36.1(8)
O221 C216 C224 C225 109.4(8)
C217 C216 C224 C225 -136.3(8)
C215 C216 C224 C225 -8.9(11)
O221 C216 C224 C223 -12.5(8)
C217 C216 C224 C223 101.8(8)
C215 C216 C224 C223 -130.8(7)
O221 C222 C226 C227 -179.2(12)
C223 C222 C226 C227 -59.3(15)
C222 C226 C227 C228 53(2)
C222 C226 C227 C230 -176.7(16)
C226 C227 C228 N229 -45(2)
C230 C227 C228 N229 -176.2(15)
C231 N229 C228 C227 -176.5(14)
C223 N229 C228 C227 39.1(16)
C223 N229 C231 O231 -6.2(11)
C228 N229 C231 O231 -149.1(8)
C223 N229 C231 N232 178.2(6)
C228 N229 C231 N232 35.4(10)
C233 N232 C231 O231 0.9(11)
C233 N232 C231 N229 176.4(6)
C231 N232 C233 C234 -49.7(11)
C231 N232 C233 C238 135.4(8)
N232 C233 C234 C235 -178.5(7)
C238 C233 C234 C235 -3.7(14)
C233 C234 C235 C236 1.0(14)
C234 C235 C236 C237 1.7(15)
C235 C236 C237 C238 -1.6(16)
C236 C237 C238 C233 -1.1(15)
C234 C233 C238 C237 3.8(14)
N232 C233 C238 C237 178.9(8)

loop_
_platon_squeeze_void_nr
_platon_squeeze_void_average_x
_platon_squeeze_void_average_y
_platon_squeeze_void_average_z
_platon_squeeze_void_volume
_platon_squeeze_void_count_electrons
_platon_squeeze_void_content
1 0.000 -0.156 0.000 327 31 ' '
2 0.500 0.233 1.000 13 1 ' '
3 0.360 0.285 0.146 25 2 ' '
4 0.640 0.285 0.854 25 2 ' '
5 0.500 0.451 0.500 14 1 ' '
